data_7708618
loop_
_publ_author_name
'Erb, William'
'Roisnel, Thierry'

_publ_section_title
;
 The chemistry of ferrocenesulfonyl fluoride revealed
;
_journal_name_full 'Dalton Transactions'
_journal_paper_doi 10.1039/D1DT03492H
_journal_year 2021
_chemical_compound_source 'synthesis as described'
_chemical_formula_moiety 'C10 H9 F Fe O2 S'
_chemical_formula_sum 'C10 H9 F Fe O2 S'
_chemical_formula_weight 268.08
_space_group_crystal_system monoclinic
_space_group_IT_number 14
_space_group_name_Hall '-P 2yn'
_space_group_name_H-M_alt 'P 1 21/n 1'
_atom_sites_solution_hydrogens geom
_atom_sites_solution_primary dual
_atom_sites_solution_secondary difmap
_audit_update_record
;
2021-10-12 deposited with the CCDC.	2021-10-28 downloaded from the CCDC.
;
_cell_angle_alpha 90
_cell_angle_beta 97.978(4)
_cell_angle_gamma 90
_cell_formula_units_Z 4
_cell_length_a 7.6335(6)
_cell_length_b 10.0261(10)
_cell_length_c 13.0870(11)
_cell_measurement_reflns_used 3168
_cell_measurement_temperature 150(2)
_cell_measurement_theta_max 27.2871
_cell_measurement_theta_min 2.5684
_cell_measurement_wavelength 0.710730
_cell_volume 991.91(15)
_computing_cell_refinement 'Bruker APEX2 (Bruker, 2014)'
_computing_data_collection 'Bruker APEX2 (Bruker, 2014)'
_computing_data_reduction 'Bruker APEX2 (Bruker, 2014)'
_computing_molecular_graphics
;
   'SXGRAPH (L. Farrugia, 1999), Mercury (CSD, 2020)'
;
_computing_publication_material 'CRYSCALC (T. Roisnel, local program, 2020)'
_computing_structure_refinement 'SHELXL-2018_3 (Sheldrick, 2018)'
_computing_structure_solution 'SHELXT 2018_2 (Sheldrick, 2018)'
_diffrn_ambient_temperature 150(2)
_diffrn_detector 'CCD plate'
_diffrn_detector_area_resol_mean 8.33
_diffrn_measured_fraction_theta_full 0.997
_diffrn_measured_fraction_theta_max 0.992
_diffrn_measurement_device_type 'APEXII Bruker-AXS'
_diffrn_measurement_method 'CCD rotation images, thin slices'
_diffrn_orient_matrix_UB_11 0.0871409
_diffrn_orient_matrix_UB_12 -0.0302006
_diffrn_orient_matrix_UB_13 0.0596828
_diffrn_orient_matrix_UB_21 -0.0200056
_diffrn_orient_matrix_UB_22 -0.0947574
_diffrn_orient_matrix_UB_23 -0.0224818
_diffrn_orient_matrix_UB_31 0.0974929
_diffrn_orient_matrix_UB_32 0.0075496
_diffrn_orient_matrix_UB_33 -0.0434279
_diffrn_radiation_monochromator graphite
_diffrn_radiation_probe x-ray
_diffrn_radiation_source 'fine-focus sealed tube'
_diffrn_radiation_type MoK\a
_diffrn_radiation_wavelength 0.71073
_diffrn_reflns_av_R_equivalents 0.0288
_diffrn_reflns_av_unetI/netI 0.0324
_diffrn_reflns_limit_h_max 9
_diffrn_reflns_limit_h_min -9
_diffrn_reflns_limit_k_max 12
_diffrn_reflns_limit_k_min -12
_diffrn_reflns_limit_l_max 16
_diffrn_reflns_limit_l_min -11
_diffrn_reflns_number 6671
_diffrn_reflns_theta_full 25.242
_diffrn_reflns_theta_max 27.479
_diffrn_reflns_theta_min 2.568
_exptl_absorpt_coefficient_mu 1.718
_exptl_absorpt_correction_T_max 0.512
_exptl_absorpt_correction_T_min 0.425
_exptl_absorpt_correction_type multi-scan
_exptl_absorpt_process_details
;
  [Sheldrick, G.M. (2014). SADABS Bruker AXS Inc., Madison, Wisconsin, USA]
;
_exptl_crystal_colour orange
_exptl_crystal_density_diffrn 1.795
_exptl_crystal_description prism
_exptl_crystal_F_000 544
_exptl_crystal_size_max 0.580
_exptl_crystal_size_mid 0.560
_exptl_crystal_size_min 0.390
_refine_diff_density_max 0.440
_refine_diff_density_min -0.311
_refine_diff_density_rms 0.064
_refine_ls_extinction_coef 0.0179(10)
_refine_ls_extinction_method 'SHELXL-2018_3 (Sheldrick 2018)'
_refine_ls_goodness_of_fit_ref 1.063
_refine_ls_hydrogen_treatment constr
_refine_ls_matrix_type full
_refine_ls_number_parameters 137
_refine_ls_number_reflns 2254
_refine_ls_number_restraints 0
_refine_ls_restrained_S_all 1.063
_refine_ls_R_factor_all 0.0317
_refine_ls_R_factor_gt 0.0265
_refine_ls_shift/su_max 0.001
_refine_ls_shift/su_mean 0.000
_refine_ls_structure_factor_coef Fsqd
_refine_ls_weighting_details 'w=1/[\s^2^(Fo^2^)+(0.0281P)^2^+0.3447P] where P=(Fo^2^+2Fc^2^)/3'
_refine_ls_weighting_scheme calc
_refine_ls_wR_factor_gt 0.0631
_refine_ls_wR_factor_ref 0.0654
_reflns_number_gt 1990
_reflns_number_total 2254
_reflns_threshold_expression >2sigma(I)
_cod_data_source_file d1dt03492h2.cif
_cod_data_source_block WE12701_2
_cod_original_sg_symbol_H-M 'P 21/n'
_cod_database_code 7708618

loop_
_space_group_symop_operation_xyz
'x, y, z'
'-x+1/2, y+1/2, -z+1/2'
'-x, -y, -z'
'x-1/2, -y-1/2, z-1/2'

loop_
_atom_site_label
_atom_site_type_symbol
_atom_site_fract_x
_atom_site_fract_y
_atom_site_fract_z
_atom_site_U_iso_or_equiv
_atom_site_adp_type
_atom_site_occupancy
_atom_site_site_symmetry_order
_atom_site_calc_flag
_atom_site_refinement_flags_posn
_atom_site_refinement_flags_adp
_atom_site_refinement_flags_occupancy
_atom_site_disorder_assembly
_atom_site_disorder_group
Fe1 Fe 0.48676(3) 0.29671(2) 0.71154(2) 0.01294(10) Uani 1 1 d . . . . .
S1 S 0.71455(6) 0.19705(5) 0.53395(4) 0.02129(13) Uani 1 1 d . . . . .
C1 C 0.3576(2) 0.4094(2) 0.59361(15) 0.0220(4) Uani 1 1 d . . . . .
H1 H 0.384247 0.413612 0.524912 0.026 Uiso 1 1 calc R U . . .
C2 C 0.4298(3) 0.49234(19) 0.67643(16) 0.0242(4) Uani 1 1 d . . . . .
H2 H 0.513093 0.561994 0.672907 0.029 Uiso 1 1 calc R U . . .
C3 C 0.3560(2) 0.4533(2) 0.76576(15) 0.0241(4) Uani 1 1 d . . . . .
H3 H 0.381115 0.492276 0.832353 0.029 Uiso 1 1 calc R U . . .
C4 C 0.2382(2) 0.3457(2) 0.73776(15) 0.0230(4) Uani 1 1 d . . . . .
H4 H 0.171041 0.299647 0.782512 0.028 Uiso 1 1 calc R U . . .
C5 C 0.2382(2) 0.3189(2) 0.63107(15) 0.0222(4) Uani 1 1 d . . . . .
H5 H 0.170564 0.252287 0.591850 0.027 Uiso 1 1 calc R U . . .
C6 C 0.5547(2) 0.10235(18) 0.69965(14) 0.0187(4) Uani 1 1 d . . . . .
H6 H 0.484507 0.035326 0.662526 0.022 Uiso 1 1 calc R U . . .
C7 C 0.5587(2) 0.13573(19) 0.80567(14) 0.0211(4) Uani 1 1 d . . . . .
H7 H 0.491363 0.093810 0.852425 0.025 Uiso 1 1 calc R U . . .
C8 C 0.6797(2) 0.2418(2) 0.82977(15) 0.0229(4) Uani 1 1 d . . . . .
H8 H 0.706845 0.282656 0.895568 0.028 Uiso 1 1 calc R U . . .
C9 C 0.7540(2) 0.27740(19) 0.74021(15) 0.0191(4) Uani 1 1 d . . . . .
H9 H 0.838040 0.345931 0.734531 0.023 Uiso 1 1 calc R U . . .
C10 C 0.6774(2) 0.18976(18) 0.66006(14) 0.0157(4) Uani 1 1 d . . . . .
O11 O 0.56589(19) 0.15477(16) 0.46459(10) 0.0309(4) Uani 1 1 d . . . . .
O12 O 0.8084(2) 0.31418(17) 0.51562(12) 0.0377(4) Uani 1 1 d . . . . .
F13 F 0.85317(18) 0.08089(15) 0.53222(10) 0.0464(4) Uani 1 1 d . . . . .

loop_
_atom_site_aniso_label
_atom_site_aniso_U_11
_atom_site_aniso_U_22
_atom_site_aniso_U_33
_atom_site_aniso_U_23
_atom_site_aniso_U_13
_atom_site_aniso_U_12
Fe1 0.01220(15) 0.01294(15) 0.01363(15) -0.00090(10) 0.00160(9) 0.00059(10)
S1 0.0192(2) 0.0281(3) 0.0174(2) 0.00186(19) 0.00539(18) 0.0074(2)
C1 0.0205(9) 0.0239(10) 0.0209(9) 0.0049(8) 0.0011(7) 0.0063(8)
C2 0.0232(10) 0.0142(10) 0.0347(11) 0.0028(8) 0.0026(8) 0.0049(8)
C3 0.0241(10) 0.0229(10) 0.0254(10) -0.0066(8) 0.0035(8) 0.0106(8)
C4 0.0138(9) 0.0301(11) 0.0262(10) 0.0012(9) 0.0065(7) 0.0053(8)
C5 0.0133(9) 0.0258(11) 0.0258(10) 0.0001(8) -0.0032(7) 0.0017(8)
C6 0.0193(9) 0.0133(9) 0.0233(9) 0.0011(8) 0.0029(7) 0.0026(8)
C7 0.0249(10) 0.0204(10) 0.0185(9) 0.0066(8) 0.0050(7) 0.0060(8)
C8 0.0235(10) 0.0261(11) 0.0171(9) -0.0029(8) -0.0046(7) 0.0085(9)
C9 0.0130(8) 0.0182(10) 0.0247(10) -0.0044(8) -0.0022(7) 0.0008(7)
C10 0.0135(8) 0.0175(10) 0.0158(8) 0.0005(7) 0.0010(6) 0.0039(7)
O11 0.0327(8) 0.0400(9) 0.0191(7) -0.0059(7) 0.0008(6) 0.0019(7)
O12 0.0329(9) 0.0497(11) 0.0320(9) 0.0127(8) 0.0095(7) -0.0091(8)
F13 0.0507(8) 0.0597(10) 0.0317(7) 0.0025(7) 0.0158(6) 0.0388(8)

loop_
_atom_type_symbol
_atom_type_description
_atom_type_scat_dispersion_real
_atom_type_scat_dispersion_imag
_atom_type_scat_source
C C 0.0033 0.0016 'International Tables Vol C Tables 4.2.6.8 and 6.1.1.4'
H H 0.0000 0.0000 'International Tables Vol C Tables 4.2.6.8 and 6.1.1.4'
F F 0.0171 0.0103 'International Tables Vol C Tables 4.2.6.8 and 6.1.1.4'
Fe Fe 0.3463 0.8444 'International Tables Vol C Tables 4.2.6.8 and 6.1.1.4'
O O 0.0106 0.0060 'International Tables Vol C Tables 4.2.6.8 and 6.1.1.4'
S S 0.1246 0.1234 'International Tables Vol C Tables 4.2.6.8 and 6.1.1.4'

loop_
_geom_angle_atom_site_label_1
_geom_angle_atom_site_label_2
_geom_angle_atom_site_label_3
_geom_angle
_geom_angle_site_symmetry_1
_geom_angle_site_symmetry_3
_geom_angle_publ_flag
C10 Fe1 C6 41.63(7) . . ?
C10 Fe1 C9 41.55(7) . . ?
C6 Fe1 C9 70.23(7) . . ?
C10 Fe1 C4 157.84(8) . . ?
C6 Fe1 C4 119.95(8) . . ?
C9 Fe1 C4 158.10(8) . . ?
C10 Fe1 C3 160.83(8) . . ?
C6 Fe1 C3 155.36(8) . . ?
C9 Fe1 C3 122.43(8) . . ?
C4 Fe1 C3 40.78(8) . . ?
C10 Fe1 C2 125.48(8) . . ?
C6 Fe1 C2 162.16(8) . . ?
C9 Fe1 C2 108.02(8) . . ?
C4 Fe1 C2 68.44(8) . . ?
C3 Fe1 C2 40.69(8) . . ?
C10 Fe1 C5 123.38(8) . . ?
C6 Fe1 C5 107.04(8) . . ?
C9 Fe1 C5 159.90(8) . . ?
C4 Fe1 C5 40.74(8) . . ?
C3 Fe1 C5 68.45(8) . . ?
C2 Fe1 C5 68.18(8) . . ?
C10 Fe1 C1 109.79(7) . . ?
C6 Fe1 C1 124.96(8) . . ?
C9 Fe1 C1 123.85(8) . . ?
C4 Fe1 C1 68.39(8) . . ?
C3 Fe1 C1 68.31(8) . . ?
C2 Fe1 C1 40.41(8) . . ?
C5 Fe1 C1 40.53(8) . . ?
C10 Fe1 C8 68.36(7) . . ?
C6 Fe1 C8 68.70(8) . . ?
C9 Fe1 C8 40.54(8) . . ?
C4 Fe1 C8 121.65(8) . . ?
C3 Fe1 C8 106.14(8) . . ?
C2 Fe1 C8 122.18(8) . . ?
C5 Fe1 C8 158.44(8) . . ?
C1 Fe1 C8 158.78(8) . . ?
C10 Fe1 C7 68.58(7) . . ?
C6 Fe1 C7 40.76(7) . . ?
C9 Fe1 C7 68.72(8) . . ?
C4 Fe1 C7 105.42(8) . . ?
C3 Fe1 C7 119.88(8) . . ?
C2 Fe1 C7 156.39(8) . . ?
C5 Fe1 C7 122.92(8) . . ?
C1 Fe1 C7 160.50(8) . . ?
C8 Fe1 C7 40.23(8) . . ?
O12 S1 O11 121.33(10) . . ?
O12 S1 F13 104.75(10) . . ?
O11 S1 F13 104.45(9) . . ?
O12 S1 C10 110.75(9) . . ?
O11 S1 C10 112.29(9) . . ?
F13 S1 C10 100.57(8) . . ?
C2 C1 C5 108.14(17) . . ?
C2 C1 Fe1 69.64(11) . . ?
C5 C1 Fe1 69.68(11) . . ?
C2 C1 H1 125.9 . . ?
C5 C1 H1 125.9 . . ?
Fe1 C1 H1 126.3 . . ?
C1 C2 C3 108.15(17) . . ?
C1 C2 Fe1 69.96(11) . . ?
C3 C2 Fe1 69.37(11) . . ?
C1 C2 H2 125.9 . . ?
C3 C2 H2 125.9 . . ?
Fe1 C2 H2 126.3 . . ?
C4 C3 C2 107.82(17) . . ?
C4 C3 Fe1 69.41(11) . . ?
C2 C3 Fe1 69.94(11) . . ?
C4 C3 H3 126.1 . . ?
C2 C3 H3 126.1 . . ?
Fe1 C3 H3 126.1 . . ?
C3 C4 C5 108.10(17) . . ?
C3 C4 Fe1 69.81(10) . . ?
C5 C4 Fe1 70.21(11) . . ?
C3 C4 H4 125.9 . . ?
C5 C4 H4 125.9 . . ?
Fe1 C4 H4 125.6 . . ?
C1 C5 C4 107.79(18) . . ?
C1 C5 Fe1 69.80(11) . . ?
C4 C5 Fe1 69.05(11) . . ?
C1 C5 H5 126.1 . . ?
C4 C5 H5 126.1 . . ?
Fe1 C5 H5 126.6 . . ?
C7 C6 C10 106.40(17) . . ?
C7 C6 Fe1 70.76(11) . . ?
C10 C6 Fe1 68.07(10) . . ?
C7 C6 H6 126.8 . . ?
C10 C6 H6 126.8 . . ?
Fe1 C6 H6 125.9 . . ?
C8 C7 C6 108.60(17) . . ?
C8 C7 Fe1 69.87(11) . . ?
C6 C7 Fe1 68.48(10) . . ?
C8 C7 H7 125.7 . . ?
C6 C7 H7 125.7 . . ?
Fe1 C7 H7 127.5 . . ?
C7 C8 C9 109.18(17) . . ?
C7 C8 Fe1 69.90(11) . . ?
C9 C8 Fe1 68.74(11) . . ?
C7 C8 H8 125.4 . . ?
C9 C8 H8 125.4 . . ?
Fe1 C8 H8 127.6 . . ?
C8 C9 C10 106.40(16) . . ?
C8 C9 Fe1 70.73(11) . . ?
C10 C9 Fe1 67.98(10) . . ?
C8 C9 H9 126.8 . . ?
C10 C9 H9 126.8 . . ?
Fe1 C9 H9 126.0 . . ?
C9 C10 C6 109.41(16) . . ?
C9 C10 S1 125.07(14) . . ?
C6 C10 S1 125.35(14) . . ?
C9 C10 Fe1 70.47(10) . . ?
C6 C10 Fe1 70.29(10) . . ?
S1 C10 Fe1 121.81(10) . . ?

loop_
_geom_bond_atom_site_label_1
_geom_bond_atom_site_label_2
_geom_bond_distance
_geom_bond_site_symmetry_2
_geom_bond_publ_flag
Fe1 C10 1.9983(17) . ?
Fe1 C6 2.0280(19) . ?
Fe1 C9 2.0315(18) . ?
Fe1 C4 2.0346(18) . ?
Fe1 C3 2.0399(18) . ?
Fe1 C2 2.0474(19) . ?
Fe1 C5 2.0500(19) . ?
Fe1 C1 2.0516(19) . ?
Fe1 C8 2.0577(19) . ?
Fe1 C7 2.0582(19) . ?
S1 O12 1.4133(16) . ?
S1 O11 1.4162(15) . ?
S1 F13 1.5759(13) . ?
S1 C10 1.7146(18) . ?
C1 C2 1.416(3) . ?
C1 C5 1.421(3) . ?
C1 H1 0.9500 . ?
C2 C3 1.421(3) . ?
C2 H2 0.9500 . ?
C3 C4 1.420(3) . ?
C3 H3 0.9500 . ?
C4 C5 1.422(3) . ?
C4 H4 0.9500 . ?
C5 H5 0.9500 . ?
C6 C7 1.423(3) . ?
C6 C10 1.431(2) . ?
C6 H6 0.9500 . ?
C7 C8 1.415(3) . ?
C7 H7 0.9500 . ?
C8 C9 1.417(3) . ?
C8 H8 0.9500 . ?
C9 C10 1.430(3) . ?
C9 H9 0.9500 . ?

loop_
_geom_torsion_atom_site_label_1
_geom_torsion_atom_site_label_2
_geom_torsion_atom_site_label_3
_geom_torsion_atom_site_label_4
_geom_torsion
_geom_torsion_site_symmetry_1
_geom_torsion_site_symmetry_2
_geom_torsion_site_symmetry_3
_geom_torsion_site_symmetry_4
_geom_torsion_publ_flag
C5 C1 C2 C3 0.2(2) . . . . ?
Fe1 C1 C2 C3 -59.05(13) . . . . ?
C5 C1 C2 Fe1 59.24(13) . . . . ?
C1 C2 C3 C4 0.1(2) . . . . ?
Fe1 C2 C3 C4 -59.29(13) . . . . ?
C1 C2 C3 Fe1 59.42(13) . . . . ?
C2 C3 C4 C5 -0.4(2) . . . . ?
Fe1 C3 C4 C5 -60.02(13) . . . . ?
C2 C3 C4 Fe1 59.63(13) . . . . ?
C2 C1 C5 C4 -0.4(2) . . . . ?
Fe1 C1 C5 C4 58.79(13) . . . . ?
C2 C1 C5 Fe1 -59.22(13) . . . . ?
C3 C4 C5 C1 0.5(2) . . . . ?
Fe1 C4 C5 C1 -59.25(13) . . . . ?
C3 C4 C5 Fe1 59.76(13) . . . . ?
C10 C6 C7 C8 0.5(2) . . . . ?
Fe1 C6 C7 C8 -58.46(13) . . . . ?
C10 C6 C7 Fe1 59.00(12) . . . . ?
C6 C7 C8 C9 0.0(2) . . . . ?
Fe1 C7 C8 C9 -57.58(13) . . . . ?
C6 C7 C8 Fe1 57.62(13) . . . . ?
C7 C8 C9 C10 -0.6(2) . . . . ?
Fe1 C8 C9 C10 -58.88(12) . . . . ?
C7 C8 C9 Fe1 58.28(13) . . . . ?
C8 C9 C10 C6 0.9(2) . . . . ?
Fe1 C9 C10 C6 -59.71(12) . . . . ?
C8 C9 C10 S1 176.40(14) . . . . ?
Fe1 C9 C10 S1 115.74(14) . . . . ?
C8 C9 C10 Fe1 60.65(12) . . . . ?
C7 C6 C10 C9 -0.9(2) . . . . ?
Fe1 C6 C10 C9 59.82(12) . . . . ?
C7 C6 C10 S1 -176.36(13) . . . . ?
Fe1 C6 C10 S1 -115.62(14) . . . . ?
C7 C6 C10 Fe1 -60.74(12) . . . . ?
O12 S1 C10 C9 -9.42(19) . . . . ?
O11 S1 C10 C9 -148.55(16) . . . . ?
F13 S1 C10 C9 100.91(16) . . . . ?
O12 S1 C10 C6 165.32(15) . . . . ?
O11 S1 C10 C6 26.20(19) . . . . ?
F13 S1 C10 C6 -84.34(17) . . . . ?
O12 S1 C10 Fe1 77.99(13) . . . . ?
O11 S1 C10 Fe1 -61.14(14) . . . . ?
F13 S1 C10 Fe1 -171.68(11) . . . . ?
